data_7002899
loop_
_publ_author_name
'Yang, Xiaoping'
'Jones, Richard A.'
'Rivers, Joseph H.'
'Wong, Wai-Kwok'

_publ_section_title
;
 Syntheses, structures, and photoluminescence of 1-D lanthanide
 coordination polymers
;
_journal_issue 47
_journal_name_full 'Dalton Transactions'
_journal_page_first 10505
_journal_page_last 10510
_journal_paper_doi 10.1039/b910588c
_journal_year 2009
_chemical_formula_moiety 'C98 H96 Eu2 F3 N12 O16 S, C F3 O3 S'
_chemical_formula_sum 'C99 H96 Eu2 F6 N12 O19 S2'
_chemical_formula_weight 2239.92
_chemical_name_systematic
;
?
;
_space_group_IT_number 1
_symmetry_cell_setting triclinic
_symmetry_space_group_name_Hall 'P 1'
_symmetry_space_group_name_H-M 'P 1'
_atom_sites_solution_hydrogens geom
_atom_sites_solution_primary direct
_atom_sites_solution_secondary difmap
_audit_creation_method SHELXL-97
_cell_angle_alpha 83.56(3)
_cell_angle_beta 89.28(4)
_cell_angle_gamma 84.18(3)
_cell_formula_units_Z 1
_cell_length_a 9.5068(19)
_cell_length_b 14.029(3)
_cell_length_c 17.803(4)
_cell_measurement_reflns_used 7606
_cell_measurement_temperature 153(2)
_cell_measurement_theta_max 27.48
_cell_measurement_theta_min 1.00
_cell_volume 2347.3(9)
_computing_cell_refinement 'Collect software, Nonius B.V. 1998'
_computing_data_collection 'Collect software, Nonius B.V. 1998'
_computing_data_reduction
;
DENZO and Scalepack (Otwinoski and Minor, 1997)
;
_computing_molecular_graphics 'XL SHELXTL/PC, Siemens Analytical'
_computing_structure_refinement 'XL SHELXTL/PC, Siemens Analytical'
_computing_structure_solution
;

SIR97 - Altomare A., Burla M.C., Camalli M., Cascarano G.L., Giacovazzo C.,
Guagliardi A., Moliterni A.G.G., Polidori G.,Spagna R.
;
_diffrn_ambient_temperature 153(2)
_diffrn_measured_fraction_theta_full 0.978
_diffrn_measured_fraction_theta_max 0.978
_diffrn_measurement_device_type CCD
_diffrn_measurement_method \w-scans
_diffrn_radiation_monochromator graphite
_diffrn_radiation_source 'fine-focus sealed tube'
_diffrn_radiation_type MoK\a
_diffrn_radiation_wavelength 0.71073
_diffrn_reflns_av_R_equivalents 0.0000
_diffrn_reflns_av_sigmaI/netI 0.1117
_diffrn_reflns_limit_h_max 11
_diffrn_reflns_limit_h_min -9
_diffrn_reflns_limit_k_max 16
_diffrn_reflns_limit_k_min -16
_diffrn_reflns_limit_l_max 21
_diffrn_reflns_limit_l_min -21
_diffrn_reflns_number 13282
_diffrn_reflns_theta_full 25.00
_diffrn_reflns_theta_max 25.00
_diffrn_reflns_theta_min 1.76
_exptl_absorpt_coefficient_mu 1.458
_exptl_absorpt_correction_T_max 0.8923
_exptl_absorpt_correction_T_min 0.8002
_exptl_absorpt_correction_type gaussian
_exptl_absorpt_process_details
;
Absorption correction given as Gaussian
;
_exptl_crystal_colour Yellow
_exptl_crystal_density_diffrn 1.585
_exptl_crystal_density_method 'not measured'
_exptl_crystal_description Block
_exptl_crystal_F_000 1138
_exptl_crystal_size_max 0.16
_exptl_crystal_size_mid 0.12
_exptl_crystal_size_min 0.08
_refine_diff_density_max 3.090
_refine_diff_density_min -2.840
_refine_diff_density_rms 0.225
_refine_ls_abs_structure_details 'Flack H D (1983), Acta Cryst. A39, 876-881'
_refine_ls_abs_structure_Flack 0.496(17)
_refine_ls_extinction_coef 0.0006(3)
_refine_ls_extinction_method SHELXL
_refine_ls_goodness_of_fit_ref 1.109
_refine_ls_hydrogen_treatment constr
_refine_ls_matrix_type full
_refine_ls_number_parameters 1118
_refine_ls_number_reflns 13282
_refine_ls_number_restraints 843
_refine_ls_restrained_S_all 1.115
_refine_ls_R_factor_all 0.1153
_refine_ls_R_factor_gt 0.0727
_refine_ls_shift/su_max 0.032
_refine_ls_shift/su_mean 0.005
_refine_ls_structure_factor_coef Fsqd
_refine_ls_weighting_details 'calc w=1/[\s^2^(Fo^2^)+(0.0660P)^2^+3.6253P] where P=(Fo^2^+2Fc^2^)/3'
_refine_ls_weighting_scheme calc
_refine_ls_wR_factor_gt 0.1848
_refine_ls_wR_factor_ref 0.2242
_reflns_number_gt 9428
_reflns_number_total 13282
_reflns_threshold_expression >2sigma(I)
_cod_data_source_file b910588c.txt
_cod_data_source_block Complex-1
_cod_depositor_comments
;
The following automatic conversions were performed:
'_symmetry_cell_setting' value 'Triclinic' changed to 'triclinic'
according to '/home/saulius/struct/CIF-dictionaries/cif_core.dic'
dictionary named 'cif_core.dic' version 2.4.1 from
2010-06-29.

'_exptl_absorpt_correction_type' value 'Gaussian' changed to
'gaussian' according to
'/home/saulius/struct/CIF-dictionaries/cif_core.dic' dictionary named
'cif_core.dic' version 2.4.1 from 2010-06-29.

Automatic conversion script
Id: cif_fix_enum 1527 2010-12-29 10:47:43Z saulius 
;
_cod_original_cell_volume 2347.2(8)
_cod_original_sg_symbol_H-M P1
_cod_database_code 7002899

loop_
_symmetry_equiv_pos_as_xyz
'x, y, z'

loop_
_atom_site_label
_atom_site_type_symbol
_atom_site_fract_x
_atom_site_fract_y
_atom_site_fract_z
_atom_site_U_iso_or_equiv
_atom_site_adp_type
_atom_site_occupancy
_atom_site_symmetry_multiplicity
_atom_site_calc_flag
_atom_site_refinement_flags
_atom_site_disorder_assembly
_atom_site_disorder_group
Eu1 Eu 0.53546(4) 0.62073(3) 0.73483(2) 0.02636(17) Uani 1 1 d U . .
Eu2 Eu 1.13966(4) 0.46530(3) 0.28040(2) 0.02575(18) Uani 1 1 d U . .
S1 S 0.3738(4) 0.4918(2) 0.57963(15) 0.0626(10) Uani 1 1 d DU . .
S2 S 0.9290(4) 0.0343(3) -0.02157(19) 0.0438(7) Uani 1 1 d U . .
F1 F 0.5059(6) 0.3269(5) 0.6150(5) 0.112(5) Uani 1 1 d DU . .
F2 F 0.2941(8) 0.3216(5) 0.5756(4) 0.1125(3) Uani 1 1 d DU . .
F3 F 0.3255(9) 0.3594(5) 0.6859(3) 0.101(6) Uani 1 1 d DU . .
F4 F 0.7913(10) 0.0886(7) 0.1033(5) 0.071(3) Uani 1 1 d U . .
F5 F 0.6628(9) 0.1204(6) -0.0093(5) 0.064(3) Uani 1 1 d U . .
F6 F 0.7153(11) -0.0317(8) 0.0505(5) 0.086(3) Uani 1 1 d U . .
O1 O 0.5109(8) 0.7814(5) 0.7750(4) 0.024(2) Uani 1 1 d U . .
H1A H 0.4751 0.8067 0.7350 0.029 Uiso 1 1 calc R . .
O2 O 1.2222(9) 1.0104(6) 0.5963(4) 0.037(2) Uani 1 1 d U . .
H2D H 1.1448 0.9996 0.6142 0.045 Uiso 1 1 calc R . .
O3 O 0.4423(6) 0.5284(4) 0.6388(3) 0.0503(11) Uani 1 1 d DU . .
O4 O 0.4258(8) 0.4946(6) 0.5074(3) 0.087(4) Uani 1 1 d DU . .
O5 O 0.2190(5) 0.5356(4) 0.5790(4) 0.0503(11) Uani 1 1 d DU . .
O6 O 0.9746(11) 0.1213(7) -0.0446(5) 0.050(2) Uani 1 1 d U . .
O7 O 0.8664(12) -0.0121(7) -0.0775(5) 0.056(3) Uani 1 1 d U . .
O8 O 1.0059(11) -0.0259(7) 0.0260(5) 0.050(2) Uani 1 1 d U . .
O9 O 1.2426(10) 0.5582(6) 0.3795(5) 0.0503(11) Uani 1 1 d U . .
H9C H 1.3231 0.5310 0.3832 0.060 Uiso 1 1 calc R . .
O1B O 0.4369(7) 0.5109(5) 0.8257(3) 0.0203(16) Uani 1 1 d U . .
O2B O 0.7076(8) 0.6832(5) 0.6556(4) 0.026(2) Uani 1 1 d U . .
O1C O 0.7075(8) 0.4831(5) 0.7200(4) 0.0237(17) Uani 1 1 d U . .
H1CA H 0.7713 0.5142 0.7311 0.028 Uiso 1 1 calc R . .
O2C O 0.9726(8) 0.6002(5) 0.2919(4) 0.0212(18) Uani 1 1 d U . .
H2CA H 0.9838 0.5877 0.3377 0.025 Uiso 1 1 calc R . .
O1D O 0.9496(8) 0.4136(5) 0.3588(4) 0.020(2) Uani 1 1 d U . .
O2D O 1.2493(9) 0.5651(6) 0.1884(5) 0.034(2) Uani 1 1 d U . .
O1E O 1.0185(8) 0.4748(5) 0.1664(4) 0.029(2) Uani 1 1 d U . .
H1EA H 1.0956 0.4788 0.1457 0.035 Uiso 1 1 calc R . .
O2E O 1.6649(9) 0.6117(6) -0.1488(4) 0.025(2) Uani 1 1 d U . .
H2EA H 1.5995 0.5935 -0.1223 0.037 Uiso 1 1 calc R . .
O1F O 0.4602(10) 0.0847(6) 0.4209(5) 0.032(2) Uani 1 1 d U . .
H1FA H 0.5277 0.1054 0.3975 0.048 Uiso 1 1 calc R . .
O2F O 1.1670(10) 0.3064(6) 0.2388(5) 0.033(2) Uani 1 1 d U . .
H2FA H 1.0824 0.3008 0.2449 0.040 Uiso 1 1 calc R . .
N1 N 0.6665(11) 0.9212(7) 0.7436(5) 0.035(3) Uani 1 1 d U . .
N2 N 1.0386(10) 0.9753(7) 0.7063(5) 0.026(3) Uani 1 1 d U . .
N1B N 0.2625(10) 0.6560(6) 0.7361(5) 0.022(2) Uani 1 1 d U . .
N2B N 0.4273(9) 0.7507(6) 0.6212(5) 0.020(5) Uani 1 1 d U . .
N1C N 0.8535(10) 0.4772(6) 0.6059(5) 0.025(3) Uani 1 1 d U . .
N2C N 0.8189(10) 0.6127(6) 0.4148(5) 0.014(2) Uani 1 1 d U . .
N1D N 1.2394(11) 0.3449(7) 0.3910(6) 0.029(3) Uani 1 1 d U . .
N2D N 1.4096(12) 0.4231(8) 0.2741(6) 0.033(3) Uani 1 1 d U . .
N1E N 1.1522(9) 0.5299(7) 0.0367(5) 0.029(2) Uani 1 1 d DU . .
N2E N 1.5193(10) 0.5629(7) -0.0280(5) 0.021(2) Uani 1 1 d U . .
N1F N 0.6250(12) 0.1133(7) 0.3076(6) 0.030(3) Uani 1 1 d U . .
N2F N 0.9924(10) 0.1714(6) 0.2629(5) 0.0165(19) Uani 1 1 d U . .
C1 C 0.3519(7) 0.7914(4) 0.8779(4) 0.038(3) Uani 1 1 d GU . .
H1B H 0.3175 0.7342 0.8686 0.046 Uiso 1 1 calc R . .
C2 C 0.2982(8) 0.8398(5) 0.9377(4) 0.043(3) Uani 1 1 d GU . .
H2A H 0.2278 0.8149 0.9684 0.052 Uiso 1 1 calc R . .
C3 C 0.3497(10) 0.9254(5) 0.9515(4) 0.040(3) Uani 1 1 d GU . .
H3A H 0.3138 0.9578 0.9915 0.047 Uiso 1 1 calc R . .
C4 C 0.4550(10) 0.9627(5) 0.9056(5) 0.061(4) Uani 1 1 d GU . .
H4A H 0.4895 1.0200 0.9149 0.074 Uiso 1 1 calc R . .
C5 C 0.5087(8) 0.9143(5) 0.8459(5) 0.033(3) Uani 1 1 d GU . .
C6 C 0.4572(8) 0.8287(5) 0.8320(4) 0.033(3) Uani 1 1 d GU . .
C7 C 0.6169(14) 0.9511(9) 0.8088(7) 0.037(3) Uani 1 1 d U . .
H7B H 0.6597 0.9993 0.8289 0.044 Uiso 1 1 calc R . .
C8 C 0.7888(13) 0.9564(9) 0.7085(7) 0.039(3) Uani 1 1 d DU . .
H8B H 0.7752 1.0263 0.7037 0.047 Uiso 1 1 calc R . .
H8A H 0.7946 0.9374 0.6577 0.047 Uiso 1 1 calc R . .
C9 C 0.9282(11) 0.9249(9) 0.7464(6) 0.029(3) Uani 1 1 d DU . .
H9A H 0.9235 0.9393 0.7985 0.034 Uiso 1 1 calc R . .
H9B H 0.9501 0.8559 0.7464 0.034 Uiso 1 1 calc R . .
C10 C 1.1195(14) 1.0099(8) 0.7453(7) 0.034(3) Uani 1 1 d U . .
H10A H 1.1050 1.0034 0.7973 0.040 Uiso 1 1 calc R . .
C11 C 1.2446(7) 1.0638(5) 0.7141(4) 0.044(4) Uani 1 1 d GU . .
C12 C 1.3238(8) 1.1148(6) 0.7578(4) 0.041(3) Uani 1 1 d GU . .
H12A H 1.2953 1.1242 0.8068 0.049 Uiso 1 1 calc R . .
C13 C 1.4456(8) 1.1518(6) 0.7282(5) 0.061(4) Uani 1 1 d GU . .
H13A H 1.4986 1.1859 0.7574 0.074 Uiso 1 1 calc R . .
C14 C 1.4882(8) 1.1377(7) 0.6549(5) 0.042(3) Uani 1 1 d GU . .
H14A H 1.5697 1.1624 0.6352 0.050 Uiso 1 1 calc R . .
C15 C 1.4090(9) 1.0867(7) 0.6113(4) 0.057(4) Uani 1 1 d GU . .
H15A H 1.4375 1.0773 0.5622 0.068 Uiso 1 1 calc R . .
C16 C 1.2872(8) 1.0498(5) 0.6408(4) 0.021(3) Uani 1 1 d GU . .
C1B C 0.3258(5) 0.3790(4) 0.8684(3) 0.026(3) Uani 1 1 d GU . .
H1BA H 0.4105 0.3523 0.8911 0.031 Uiso 1 1 calc R . .
C2B C 0.2095(6) 0.3261(4) 0.8720(3) 0.024(2) Uani 1 1 d GU . .
H2BA H 0.2164 0.2640 0.8971 0.029 Uiso 1 1 calc R . .
C3B C 0.0829(6) 0.3660(5) 0.8381(4) 0.039(3) Uani 1 1 d GU . .
H3BA H 0.0051 0.3306 0.8406 0.047 Uiso 1 1 calc R . .
C4B C 0.0726(6) 0.4588(5) 0.8006(4) 0.035(3) Uani 1 1 d GU . .
H4BA H -0.0121 0.4855 0.7779 0.043 Uiso 1 1 calc R . .
C5B C 0.1890(7) 0.5117(4) 0.7969(4) 0.023(3) Uani 1 1 d GDU . .
C6B C 0.3156(6) 0.4718(4) 0.8308(3) 0.018(2) Uani 1 1 d GU . .
C7B C 0.1744(14) 0.6075(8) 0.7555(6) 0.031(3) Uani 1 1 d DU . .
H7BA H 0.0825 0.6331 0.7431 0.037 Uiso 1 1 calc R . .
C8B C 0.2112(14) 0.7548(9) 0.6895(7) 0.037(3) Uani 1 1 d U . .
H8BA H 0.1090 0.7618 0.6850 0.045 Uiso 1 1 calc R . .
H8BB H 0.2391 0.8077 0.7147 0.045 Uiso 1 1 calc R . .
C9B C 0.2757(13) 0.7561(9) 0.6150(7) 0.033(3) Uani 1 1 d U . .
H9BA H 0.2497 0.7019 0.5907 0.039 Uiso 1 1 calc R . .
H9BB H 0.2412 0.8149 0.5840 0.039 Uiso 1 1 calc R . .
C10B C 0.4836(12) 0.8035(8) 0.5843(6) 0.022(3) Uani 1 1 d U . .
H10B H 0.4239 0.8485 0.5542 0.027 Uiso 1 1 calc R . .
C11B C 0.6448(5) 0.8168(4) 0.5730(3) 0.021(3) Uani 1 1 d GU . .
C12B C 0.6796(6) 0.8917(4) 0.5205(4) 0.024(3) Uani 1 1 d GU . .
H12E H 0.6090 0.9368 0.4988 0.029 Uiso 1 1 calc R . .
C13B C 0.8201(7) 0.8995(5) 0.5004(4) 0.043(4) Uani 1 1 d GU . .
H13E H 0.8434 0.9496 0.4653 0.052 Uiso 1 1 calc R . .
C14B C 0.9258(6) 0.8322(5) 0.5328(4) 0.025(3) Uani 1 1 d GU . .
H14E H 1.0198 0.8374 0.5194 0.030 Uiso 1 1 calc R . .
C15B C 0.8909(5) 0.7572(5) 0.5853(4) 0.018(3) Uani 1 1 d GU . .
H15F H 0.9616 0.7122 0.6070 0.021 Uiso 1 1 calc R . .
C16B C 0.7504(6) 0.7495(4) 0.6054(3) 0.017(2) Uani 1 1 d GU . .
C1C C 0.7014(5) 0.3414(4) 0.8125(3) 0.0201(17) Uani 1 1 d GU . .
H1CB H 0.6431 0.3748 0.8451 0.024 Uiso 1 1 calc R . .
C2C C 0.7479(7) 0.2448(4) 0.8325(3) 0.043(3) Uani 1 1 d GU . .
H2CB H 0.7207 0.2136 0.8784 0.052 Uiso 1 1 calc R . .
C3C C 0.8350(8) 0.1947(4) 0.7837(4) 0.029(3) Uani 1 1 d GU . .
H3CA H 0.8661 0.1301 0.7971 0.034 Uiso 1 1 calc R . .
C4C C 0.8757(8) 0.2413(5) 0.7150(4) 0.022(3) Uani 1 1 d GU . .
H4CA H 0.9340 0.2078 0.6824 0.026 Uiso 1 1 calc R . .
C5C C 0.8292(8) 0.3379(5) 0.6951(3) 0.023(3) Uani 1 1 d GU . .
C6C C 0.7420(7) 0.3879(4) 0.7438(3) 0.019(2) Uani 1 1 d GU . .
C7C C 0.8714(11) 0.3792(7) 0.6239(6) 0.0177(13) Uani 1 1 d U . .
H7CA H 0.9116 0.3400 0.5890 0.021 Uiso 1 1 calc R . .
C8C C 0.9022(13) 0.5208(8) 0.5291(6) 0.025(3) Uani 1 1 d U . .
H8CA H 0.9627 0.5711 0.5351 0.030 Uiso 1 1 calc R . .
H8CB H 0.9552 0.4717 0.5029 0.030 Uiso 1 1 calc R . .
C9C C 0.7722(13) 0.5622(8) 0.4846(6) 0.018(3) Uani 1 1 d U . .
H9CA H 0.7166 0.5110 0.4739 0.022 Uiso 1 1 calc R . .
H9CB H 0.7141 0.6064 0.5131 0.022 Uiso 1 1 calc R . .
C10C C 0.7854(12) 0.6968(8) 0.3919(6) 0.0177(13) Uani 1 1 d U . .
H10F H 0.7187 0.7323 0.4190 0.021 Uiso 1 1 calc R . .
C11C C 0.8461(6) 0.7445(4) 0.3233(3) 0.014(3) Uani 1 1 d GU . .
C12C C 0.8074(7) 0.8418(4) 0.3013(3) 0.028(3) Uani 1 1 d GU . .
H12F H 0.7508 0.8782 0.3327 0.034 Uiso 1 1 calc R . .
C13C C 0.8535(9) 0.8845(4) 0.2324(4) 0.023(3) Uani 1 1 d GU . .
H13F H 0.8276 0.9496 0.2177 0.028 Uiso 1 1 calc R . .
C14C C 0.9382(8) 0.8301(5) 0.1855(3) 0.021(3) Uani 1 1 d GU . .
H14F H 0.9690 0.8587 0.1393 0.026 Uiso 1 1 calc R . .
C15C C 0.9769(7) 0.7328(5) 0.2075(3) 0.032(2) Uani 1 1 d GU . .
H15E H 1.0336 0.6964 0.1761 0.038 Uiso 1 1 calc R . .
C16C C 0.9309(7) 0.6900(4) 0.2764(3) 0.015(2) Uani 1 1 d GU . .
C1D C 0.7895(7) 0.3261(5) 0.4273(4) 0.036(4) Uani 1 1 d GU . .
H1DA H 0.7195 0.3704 0.4041 0.044 Uiso 1 1 calc R . .
C2D C 0.7527(7) 0.2498(5) 0.4780(4) 0.031(3) Uani 1 1 d GU . .
H2DA H 0.6580 0.2430 0.4887 0.037 Uiso 1 1 calc R . .
C3D C 0.8574(9) 0.1837(5) 0.5126(4) 0.026(3) Uani 1 1 d GU . .
H3DA H 0.8328 0.1327 0.5465 0.031 Uiso 1 1 calc R . .
C4D C 0.9990(8) 0.1939(5) 0.4966(5) 0.039(4) Uani 1 1 d GU . .
H4DA H 1.0690 0.1496 0.5198 0.047 Uiso 1 1 calc R . .
C5D C 1.0358(6) 0.2702(6) 0.4460(4) 0.024(3) Uani 1 1 d GU . .
C6D C 0.9311(7) 0.3363(5) 0.4113(4) 0.023(3) Uani 1 1 d GU . .
C7D C 1.1782(13) 0.2673(8) 0.4411(6) 0.023(3) Uani 1 1 d U . .
H7DA H 1.2362 0.2183 0.4683 0.028 Uiso 1 1 calc R . .
C8D C 1.3967(15) 0.3276(10) 0.3940(7) 0.041(4) Uani 1 1 d DU . .
H8DA H 1.4249 0.2638 0.4194 0.049 Uiso 1 1 calc R . .
H8DB H 1.4342 0.3746 0.4223 0.049 Uiso 1 1 calc R . .
C9D C 1.4559(13) 0.3361(8) 0.3135(6) 0.026(3) Uani 1 1 d DU . .
H9DA H 1.5584 0.3293 0.3154 0.031 Uiso 1 1 calc R . .
H9DB H 1.4266 0.2843 0.2874 0.031 Uiso 1 1 calc R . .
C10D C 1.5079(14) 0.4899(9) 0.2556(7) 0.033(3) Uani 1 1 d U . .
H10C H 1.6015 0.4692 0.2684 0.040 Uiso 1 1 calc R . .
C11D C 1.4811(7) 0.5871(4) 0.2190(3) 0.030(3) Uani 1 1 d GU . .
C12D C 1.6002(7) 0.6374(5) 0.2130(4) 0.031(3) Uani 1 1 d GU . .
H12B H 1.6841 0.6104 0.2364 0.037 Uiso 1 1 calc R . .
C13D C 1.5938(9) 0.7281(6) 0.1720(5) 0.042(3) Uani 1 1 d GDU . .
H13B H 1.6735 0.7618 0.1680 0.050 Uiso 1 1 calc R . .
C14D C 1.4685(11) 0.7685(5) 0.1371(5) 0.053(4) Uani 1 1 d GDU . .
H14B H 1.4642 0.8292 0.1097 0.064 Uiso 1 1 calc R . .
C15D C 1.3494(9) 0.7183(5) 0.1431(5) 0.040(3) Uani 1 1 d GU . .
H15C H 1.2655 0.7453 0.1197 0.048 Uiso 1 1 calc R . .
C16D C 1.3557(7) 0.6276(5) 0.1841(4) 0.031(3) Uani 1 1 d GU . .
C1E C 0.8255(6) 0.3881(4) 0.1562(3) 0.020(3) Uani 1 1 d GU . .
H1EB H 0.8151 0.3856 0.2083 0.024 Uiso 1 1 calc R . .
C2E C 0.7370(7) 0.3408(5) 0.1146(3) 0.027(3) Uani 1 1 d GU . .
H2EB H 0.6674 0.3068 0.1390 0.032 Uiso 1 1 calc R . .
C3E C 0.7525(8) 0.3445(6) 0.0367(3) 0.036(3) Uani 1 1 d GU . .
H3EA H 0.6933 0.3129 0.0089 0.043 Uiso 1 1 calc R . .
C4E C 0.8565(8) 0.3954(6) 0.0002(3) 0.023(2) Uani 1 1 d GU . .
H4EA H 0.8669 0.3978 -0.0520 0.027 Uiso 1 1 calc R . .
C5E C 0.9450(8) 0.4426(6) 0.0417(3) 0.027(3) Uani 1 1 d GU . .
C6E C 0.9295(7) 0.4390(5) 0.1197(3) 0.020(3) Uani 1 1 d GU . .
C7E C 1.0603(12) 0.4908(7) 0.0052(6) 0.018(3) Uani 1 1 d U . .
H7EA H 1.0660 0.4928 -0.0471 0.022 Uiso 1 1 calc R . .
C8E C 1.2602(11) 0.5746(8) -0.0010(6) 0.024(3) Uani 1 1 d DU . .
H8EA H 1.2630 0.6384 0.0147 0.028 Uiso 1 1 calc R . .
H8EB H 1.2431 0.5815 -0.0550 0.028 Uiso 1 1 calc R . .
C9E C 1.4002(13) 0.5151(10) 0.0167(7) 0.034(3) Uani 1 1 d U . .
H9EA H 1.3962 0.4504 0.0030 0.041 Uiso 1 1 calc R . .
H9EB H 1.4193 0.5104 0.0705 0.041 Uiso 1 1 calc R . .
C10E C 1.6133(13) 0.6111(9) 0.0061(7) 0.029(3) Uani 1 1 d U . .
H10D H 1.6037 0.6176 0.0574 0.035 Uiso 1 1 calc R . .
C11E C 1.7196(6) 0.6495(5) -0.0330(3) 0.016(3) Uani 1 1 d GU . .
C12E C 1.8123(8) 0.6861(6) 0.0136(3) 0.045(4) Uani 1 1 d GU . .
H12H H 1.7960 0.6826 0.0654 0.054 Uiso 1 1 calc R . .
C13E C 1.9295(8) 0.7279(6) -0.0173(4) 0.032(3) Uani 1 1 d GU . .
H13H H 1.9916 0.7524 0.0138 0.038 Uiso 1 1 calc R . .
C14E C 1.9540(8) 0.7331(6) -0.0948(4) 0.036(3) Uani 1 1 d GU . .
H14H H 2.0324 0.7611 -0.1154 0.043 Uiso 1 1 calc R . .
C15E C 1.8613(8) 0.6965(6) -0.1413(3) 0.028(3) Uani 1 1 d GU . .
H15H H 1.8776 0.7000 -0.1931 0.033 Uiso 1 1 calc R . .
C16E C 1.7441(7) 0.6547(5) -0.1104(3) 0.023(3) Uani 1 1 d GU . .
C1F C 0.2631(8) -0.0080(6) 0.3995(4) 0.037(3) Uani 1 1 d GU . .
H1FB H 0.2308 -0.0019 0.4484 0.044 Uiso 1 1 calc R . .
C2F C 0.1906(9) -0.0588(7) 0.3524(5) 0.060(5) Uani 1 1 d GU . .
H2FB H 0.1099 -0.0866 0.3698 0.072 Uiso 1 1 calc R . .
C3F C 0.2389(11) -0.0679(7) 0.2792(5) 0.052(4) Uani 1 1 d GU . .
H3FA H 0.1904 -0.1019 0.2477 0.062 Uiso 1 1 calc R . .
C4F C 0.3595(11) -0.0263(7) 0.2532(4) 0.061(4) Uani 1 1 d GU . .
H4FA H 0.3918 -0.0325 0.2043 0.074 Uiso 1 1 calc R . .
C5F C 0.4319(9) 0.0244(7) 0.3003(5) 0.027(3) Uani 1 1 d GU . .
C6F C 0.3837(8) 0.0336(6) 0.3735(4) 0.044(4) Uani 1 1 d GU . .
C7F C 0.5514(14) 0.0614(9) 0.2679(7) 0.028(3) Uani 1 1 d U . .
H7FA H 0.5792 0.0499 0.2192 0.033 Uiso 1 1 calc R . .
C8F C 0.7423(14) 0.1584(9) 0.2715(7) 0.030(3) Uani 1 1 d U . .
H8FA H 0.7269 0.2275 0.2734 0.036 Uiso 1 1 calc R . .
H8FB H 0.7468 0.1468 0.2188 0.036 Uiso 1 1 calc R . .
C9F C 0.8863(12) 0.1186(8) 0.3108(6) 0.021(3) Uani 1 1 d U . .
H9FA H 0.8877 0.1335 0.3627 0.025 Uiso 1 1 calc R . .
H9FB H 0.9045 0.0494 0.3100 0.025 Uiso 1 1 calc R . .
C10F C 1.0534(14) 0.1393(9) 0.2055(7) 0.028(3) Uani 1 1 d U . .
H10E H 1.0281 0.0808 0.1927 0.034 Uiso 1 1 calc R . .
C11F C 1.1555(6) 0.1836(4) 0.1590(3) 0.018(2) Uani 1 1 d GU . .
C12F C 1.2118(8) 0.1375(5) 0.0985(4) 0.019(2) Uani 1 1 d GU . .
H12C H 1.1735 0.0833 0.0853 0.022 Uiso 1 1 calc R . .
C13F C 1.3251(9) 0.1725(6) 0.0580(4) 0.043(4) Uani 1 1 d GU . .
H13C H 1.3627 0.1417 0.0175 0.052 Uiso 1 1 calc R . .
C14F C 1.3823(8) 0.2535(6) 0.0778(5) 0.039(3) Uani 1 1 d GU . .
H14C H 1.4581 0.2769 0.0507 0.046 Uiso 1 1 calc R . .
C15F C 1.3260(8) 0.2996(5) 0.1382(5) 0.033(3) Uani 1 1 d GU . .
H15B H 1.3643 0.3538 0.1515 0.040 Uiso 1 1 calc R . .
C16F C 1.2127(8) 0.2646(5) 0.1788(4) 0.028(3) Uani 1 1 d GU . .
C17 C 0.3450(9) 0.3724(3) 0.6165(4) 0.0626(10) Uani 1 1 d DU . .
C18 C 0.7436(18) 0.0488(11) 0.0376(8) 0.0438(7) Uani 1 1 d U . .
C19 C 1.2478(13) 0.6660(8) 0.3773(7) 0.045(3) Uani 1 1 d U . .
H19A H 1.2875 0.6801 0.4236 0.067 Uiso 1 1 calc R . .
H19B H 1.1538 0.6980 0.3713 0.067 Uiso 1 1 calc R . .
H19C H 1.3054 0.6881 0.3356 0.067 Uiso 1 1 calc R . .

loop_
_atom_site_aniso_label
_atom_site_aniso_U_11
_atom_site_aniso_U_22
_atom_site_aniso_U_33
_atom_site_aniso_U_23
_atom_site_aniso_U_13
_atom_site_aniso_U_12
Eu1 0.0225(3) 0.0332(3) 0.0249(3) -0.0121(2) -0.0009(3) -0.0003(3)
Eu2 0.0204(4) 0.0329(4) 0.0264(3) -0.0139(3) 0.0021(3) -0.0032(3)
S1 0.098(2) 0.0687(19) 0.0298(15) -0.0049(14) -0.0148(17) -0.0486(18)
S2 0.0549(17) 0.0430(14) 0.0332(12) -0.0067(11) -0.0051(12) 0.0000(13)
F1 0.120(7) 0.100(7) 0.122(7) -0.028(6) -0.019(6) -0.033(6)
F2 0.120(7) 0.100(7) 0.122(7) -0.028(6) -0.019(6) -0.033(6)
F3 0.127(10) 0.088(8) 0.113(9) -0.056(7) 0.047(8) -0.049(7)
F4 0.084(5) 0.080(5) 0.049(4) -0.009(4) 0.006(4) -0.001(4)
F5 0.061(5) 0.066(4) 0.061(4) -0.007(4) 0.006(4) 0.014(4)
F6 0.081(5) 0.106(6) 0.066(5) 0.010(4) -0.010(4) -0.001(5)
O1 0.025(4) 0.020(3) 0.029(4) -0.011(3) 0.003(3) -0.002(3)
O2 0.040(4) 0.036(4) 0.035(4) 0.000(3) 0.018(4) -0.009(3)
O3 0.042(2) 0.047(2) 0.063(2) -0.0176(18) -0.0182(19) 0.0035(18)
O4 0.103(7) 0.108(7) 0.068(6) -0.042(5) 0.012(6) -0.065(5)
O5 0.042(2) 0.047(2) 0.063(2) -0.0176(18) -0.0182(19) 0.0035(18)
O6 0.050(4) 0.051(3) 0.041(3) 0.027(3) 0.005(3) 0.002(3)
O7 0.072(6) 0.069(5) 0.028(4) -0.025(4) -0.005(4) 0.014(4)
O8 0.050(4) 0.051(3) 0.041(3) 0.027(3) 0.005(3) 0.002(3)
O9 0.042(2) 0.047(2) 0.063(2) -0.0176(18) -0.0182(19) 0.0035(18)
O1B 0.017(3) 0.029(3) 0.015(2) -0.007(2) -0.002(2) -0.001(2)
O2B 0.019(4) 0.036(4) 0.025(3) -0.010(3) -0.007(3) 0.000(3)
O1C 0.024(3) 0.026(3) 0.020(3) -0.003(2) 0.003(2) 0.004(2)
O2C 0.024(3) 0.023(3) 0.015(3) 0.001(2) 0.001(2) 0.001(2)
O1D 0.013(4) 0.015(3) 0.027(4) 0.001(3) 0.001(3) 0.011(3)
O2D 0.020(4) 0.047(4) 0.038(4) -0.014(3) 0.011(3) -0.013(3)
O1E 0.019(4) 0.042(4) 0.032(4) -0.019(3) 0.003(3) -0.019(3)
O2E 0.023(4) 0.036(4) 0.015(3) -0.005(3) 0.001(3) -0.005(3)
O1F 0.038(5) 0.031(4) 0.030(4) -0.009(3) 0.009(4) -0.010(3)
O2F 0.029(4) 0.041(4) 0.033(4) -0.018(4) 0.001(4) -0.008(4)
N1 0.033(5) 0.050(5) 0.024(4) -0.008(4) 0.001(4) -0.003(4)
N2 0.022(4) 0.025(4) 0.029(4) 0.003(4) 0.011(4) 0.004(4)
N1B 0.017(4) 0.027(4) 0.028(4) -0.018(3) 0.000(4) -0.009(3)
N2B 0.018(8) 0.014(7) 0.025(7) -0.004(6) -0.005(6) 0.013(6)
N1C 0.029(5) 0.023(4) 0.020(4) 0.003(3) 0.004(4) 0.003(4)
N2C 0.015(4) 0.018(4) 0.007(4) 0.000(3) -0.003(3) 0.001(3)
N1D 0.015(5) 0.029(5) 0.048(5) -0.023(4) -0.003(4) -0.002(4)
N2D 0.029(5) 0.040(5) 0.036(5) -0.030(4) 0.002(4) -0.003(4)
N1E 0.022(4) 0.039(4) 0.031(4) -0.012(4) 0.007(4) -0.019(4)
N2E 0.021(3) 0.025(3) 0.020(3) -0.006(3) 0.000(3) -0.007(3)
N1F 0.026(5) 0.030(5) 0.034(5) -0.010(4) 0.000(4) 0.006(4)
N2F 0.018(3) 0.019(3) 0.014(3) -0.009(2) -0.004(3) -0.005(2)
C1 0.034(5) 0.036(5) 0.050(5) -0.017(4) 0.002(5) -0.023(4)
C2 0.041(6) 0.046(6) 0.046(6) -0.014(5) 0.011(5) -0.011(5)
C3 0.047(6) 0.042(5) 0.036(5) -0.025(4) 0.006(5) -0.011(5)
C4 0.058(7) 0.053(6) 0.079(7) -0.025(5) 0.005(6) -0.013(5)
C5 0.035(5) 0.031(5) 0.037(5) -0.018(4) 0.003(4) -0.006(4)
C6 0.026(5) 0.041(5) 0.034(5) -0.010(4) -0.003(4) -0.006(4)
C7 0.033(6) 0.034(5) 0.048(6) -0.018(4) 0.001(5) -0.011(4)
C8 0.046(6) 0.040(6) 0.031(5) -0.003(4) 0.009(5) -0.007(5)
C9 0.020(5) 0.036(5) 0.030(5) -0.004(4) 0.010(4) -0.002(4)
C10 0.038(6) 0.031(5) 0.030(5) -0.003(4) 0.011(5) 0.005(5)
C11 0.040(6) 0.045(6) 0.046(6) -0.005(5) 0.007(5) 0.006(5)
C12 0.028(5) 0.057(6) 0.038(5) -0.006(5) -0.011(5) -0.006(5)
C13 0.052(7) 0.064(7) 0.070(7) -0.012(5) -0.011(6) -0.007(5)
C14 0.027(5) 0.046(6) 0.051(6) -0.003(5) 0.006(5) -0.002(5)
C15 0.048(7) 0.060(6) 0.057(6) 0.001(5) 0.001(5) 0.009(5)
C16 0.015(5) 0.024(5) 0.026(5) -0.006(4) -0.008(4) -0.002(4)
C1B 0.021(5) 0.039(5) 0.019(4) -0.004(4) 0.009(4) -0.010(4)
C2B 0.029(3) 0.024(3) 0.022(3) -0.011(3) 0.002(3) -0.007(3)
C3B 0.034(5) 0.049(5) 0.045(5) -0.036(4) 0.009(4) -0.021(4)
C4B 0.029(5) 0.047(5) 0.035(5) -0.024(4) -0.006(5) -0.007(4)
C5B 0.018(5) 0.031(5) 0.023(4) -0.016(4) 0.007(4) -0.008(4)
C6B 0.016(3) 0.019(3) 0.020(3) -0.007(3) 0.003(3) -0.011(3)
C7B 0.033(6) 0.033(5) 0.027(5) -0.016(4) 0.000(4) 0.009(4)
C8B 0.025(5) 0.035(5) 0.052(6) -0.012(5) -0.006(5) 0.005(4)
C9B 0.030(5) 0.026(5) 0.042(5) -0.010(4) -0.009(5) 0.000(4)
C10B 0.025(5) 0.019(5) 0.020(4) -0.008(4) -0.016(4) 0.017(4)
C11B 0.020(5) 0.020(5) 0.026(5) -0.010(4) 0.000(4) -0.006(4)
C12B 0.031(5) 0.016(5) 0.023(5) -0.007(4) -0.015(4) 0.008(4)
C13B 0.053(6) 0.035(6) 0.041(6) 0.007(5) -0.003(5) -0.012(5)
C14B 0.024(5) 0.033(5) 0.018(4) -0.002(4) 0.002(4) -0.006(4)
C15B 0.028(5) 0.013(4) 0.012(4) 0.000(3) -0.004(4) -0.004(4)
C16B 0.020(3) 0.016(3) 0.015(3) -0.001(3) -0.007(3) 0.001(3)
C1C 0.021(3) 0.024(3) 0.017(2) -0.004(2) 0.004(2) -0.011(2)
C2C 0.042(4) 0.048(4) 0.041(4) -0.004(3) -0.004(3) -0.009(3)
C3C 0.035(5) 0.019(5) 0.029(5) 0.000(4) -0.006(4) 0.009(4)
C4C 0.028(5) 0.016(5) 0.020(4) 0.007(4) -0.001(4) -0.005(4)
C5C 0.023(5) 0.019(5) 0.025(5) -0.002(4) -0.008(4) 0.006(4)
C6C 0.018(3) 0.024(3) 0.016(3) -0.003(3) -0.005(3) -0.003(3)
C7C 0.016(2) 0.019(2) 0.020(2) -0.0050(18) 0.0004(19) -0.0034(19)
C8C 0.029(5) 0.025(5) 0.020(5) 0.000(4) 0.007(4) 0.001(4)
C9C 0.021(5) 0.018(5) 0.015(5) -0.005(4) -0.004(4) 0.001(4)
C10C 0.016(2) 0.019(2) 0.020(2) -0.0050(18) 0.0004(19) -0.0034(19)
C11C 0.014(5) 0.015(5) 0.010(4) 0.003(4) -0.006(4) 0.001(4)
C12C 0.033(6) 0.030(5) 0.025(5) -0.022(4) -0.004(5) 0.001(4)
C13C 0.025(5) 0.019(5) 0.025(5) 0.013(4) -0.012(4) -0.015(4)
C14C 0.017(4) 0.028(5) 0.017(4) 0.012(4) -0.006(4) -0.008(4)
C15C 0.031(4) 0.036(4) 0.031(4) -0.008(3) 0.006(3) -0.013(3)
C16C 0.014(3) 0.017(3) 0.013(3) 0.000(3) -0.006(3) -0.003(3)
C1D 0.038(6) 0.039(6) 0.033(6) -0.009(5) -0.008(5) 0.000(5)
C2D 0.036(6) 0.028(5) 0.031(5) -0.010(4) -0.008(5) 0.000(5)
C3D 0.040(6) 0.023(5) 0.017(5) -0.010(4) -0.004(4) -0.007(4)
C4D 0.046(6) 0.030(6) 0.041(6) -0.009(5) -0.008(5) 0.001(5)
C5D 0.025(5) 0.020(5) 0.026(5) -0.001(4) 0.001(4) 0.003(4)
C6D 0.025(5) 0.027(5) 0.019(5) -0.011(4) 0.002(4) -0.004(4)
C7D 0.029(5) 0.015(5) 0.024(5) 0.002(4) -0.007(4) -0.005(4)
C8D 0.040(6) 0.034(6) 0.050(6) -0.008(5) -0.011(5) 0.000(5)
C9D 0.015(5) 0.025(5) 0.040(5) -0.014(4) -0.009(4) 0.009(4)
C10D 0.021(5) 0.047(6) 0.038(5) -0.025(5) 0.002(5) -0.009(5)
C11D 0.029(6) 0.040(5) 0.026(5) -0.018(4) 0.005(5) -0.015(4)
C12D 0.021(5) 0.041(5) 0.034(5) -0.023(4) 0.006(5) -0.003(4)
C13D 0.042(4) 0.044(4) 0.042(4) -0.011(3) 0.000(3) -0.011(3)
C14D 0.053(6) 0.054(6) 0.057(6) -0.012(5) 0.016(5) -0.019(5)
C15D 0.040(6) 0.045(6) 0.044(6) -0.026(5) -0.001(5) -0.020(5)
C16D 0.014(5) 0.054(6) 0.031(5) -0.025(4) 0.012(4) -0.011(4)
C1E 0.016(5) 0.021(5) 0.023(5) -0.004(4) 0.006(4) -0.006(4)
C2E 0.019(5) 0.028(5) 0.033(5) 0.005(4) 0.002(4) -0.010(4)
C3E 0.034(6) 0.044(5) 0.034(5) -0.012(4) -0.004(5) -0.011(5)
C4E 0.023(3) 0.027(3) 0.020(3) -0.004(3) 0.001(3) -0.011(3)
C5E 0.024(5) 0.033(5) 0.029(5) -0.009(4) -0.006(4) -0.017(4)
C6E 0.017(5) 0.022(5) 0.022(5) -0.005(4) 0.005(4) -0.004(4)
C7E 0.029(5) 0.010(4) 0.017(4) -0.009(3) 0.006(4) 0.000(4)
C8E 0.017(5) 0.034(5) 0.021(5) -0.011(4) 0.005(4) -0.002(4)
C9E 0.031(6) 0.043(6) 0.034(5) -0.015(5) 0.014(5) -0.019(5)
C10E 0.024(5) 0.040(6) 0.021(5) 0.003(4) 0.002(4) -0.006(5)
C11E 0.015(5) 0.018(5) 0.013(4) -0.001(4) 0.001(4) 0.000(4)
C12E 0.049(6) 0.062(6) 0.028(5) -0.024(5) -0.007(5) -0.003(5)
C13E 0.029(5) 0.044(5) 0.028(5) -0.010(4) -0.012(4) -0.024(4)
C14E 0.036(4) 0.037(4) 0.036(4) -0.004(3) 0.001(3) -0.007(3)
C15E 0.015(5) 0.042(6) 0.025(5) 0.002(4) -0.001(4) -0.005(4)
C16E 0.021(5) 0.028(5) 0.018(5) 0.000(4) -0.006(4) 0.003(4)
C1F 0.032(6) 0.035(5) 0.044(6) -0.003(5) 0.012(5) -0.004(5)
C2F 0.050(7) 0.052(7) 0.078(8) -0.010(6) -0.011(6) -0.012(6)
C3F 0.045(6) 0.060(6) 0.055(6) -0.016(5) -0.016(5) -0.018(5)
C4F 0.056(7) 0.075(7) 0.051(6) -0.008(5) -0.011(6) 0.005(6)
C5F 0.022(5) 0.029(5) 0.029(5) 0.003(4) -0.008(4) 0.001(4)
C6F 0.033(6) 0.040(6) 0.056(6) -0.003(5) 0.000(5) 0.004(5)
C7F 0.030(6) 0.030(5) 0.020(5) -0.004(4) -0.004(4) 0.007(4)
C8F 0.034(6) 0.020(5) 0.034(5) -0.002(4) 0.016(5) 0.007(4)
C9F 0.029(5) 0.022(5) 0.016(4) -0.013(4) 0.002(4) -0.010(4)
C10F 0.025(5) 0.028(5) 0.034(5) -0.016(4) -0.001(5) -0.003(4)
C11F 0.021(3) 0.020(3) 0.017(3) -0.010(3) -0.002(3) -0.006(3)
C12F 0.023(3) 0.018(3) 0.018(3) -0.011(3) 0.003(3) -0.008(3)
C13F 0.047(6) 0.046(6) 0.040(6) -0.021(5) 0.020(5) -0.001(5)
C14F 0.039(6) 0.040(6) 0.041(6) -0.017(5) 0.004(5) -0.009(5)
C15F 0.031(4) 0.035(4) 0.036(4) -0.010(3) 0.002(3) -0.007(3)
C16F 0.027(6) 0.020(5) 0.039(5) -0.014(4) 0.003(5) -0.001(4)
C17 0.098(2) 0.0687(19) 0.0298(15) -0.0049(14) -0.0148(17) -0.0486(18)
C18 0.0549(17) 0.0430(14) 0.0332(12) -0.0067(11) -0.0051(12) 0.0000(13)
C19 0.040(6) 0.043(5) 0.049(5) -0.019(5) 0.000(5) 0.021(5)

loop_
_atom_type_symbol
_atom_type_description
_atom_type_scat_dispersion_real
_atom_type_scat_dispersion_imag
_atom_type_scat_source
C C 0.0033 0.0016 'International Tables Vol C Tables 4.2.6.8 and 6.1.1.4'
H H 0.0000 0.0000 'International Tables Vol C Tables 4.2.6.8 and 6.1.1.4'
N N 0.0061 0.0033 'International Tables Vol C Tables 4.2.6.8 and 6.1.1.4'
O O 0.0106 0.0060 'International Tables Vol C Tables 4.2.6.8 and 6.1.1.4'
F F 0.0171 0.0103 'International Tables Vol C Tables 4.2.6.8 and 6.1.1.4'
S S 0.1246 0.1234 'International Tables Vol C Tables 4.2.6.8 and 6.1.1.4'
Eu Eu -0.1578 3.6682 'International Tables Vol C Tables 4.2.6.8 and 6.1.1.4'

loop_
_geom_angle_atom_site_label_1
_geom_angle_atom_site_label_2
_geom_angle_atom_site_label_3
_geom_angle
_geom_angle_site_symmetry_1
_geom_angle_site_symmetry_3
_geom_angle_publ_flag
O2B Eu1 O1B 157.3(2) . . ?
O2B Eu1 O2E 97.1(3) . 1_456 ?
O1B Eu1 O2E 71.2(3) . 1_456 ?
O2B Eu1 O1 83.1(3) . . ?
O1B Eu1 O1 110.5(2) . . ?
O2E Eu1 O1 73.0(3) 1_456 . ?
O2B Eu1 O1C 75.4(3) . . ?
O1B Eu1 O1C 83.3(2) . . ?
O2E Eu1 O1C 79.7(3) 1_456 . ?
O1 Eu1 O1C 142.7(3) . . ?
O2B Eu1 O3 94.5(2) . . ?
O1B Eu1 O3 86.2(2) . . ?
O2E Eu1 O3 145.9(2) 1_456 . ?
O1 Eu1 O3 140.5(2) . . ?
O1C Eu1 O3 72.3(2) . . ?
O2B Eu1 N1B 131.9(3) . . ?
O1B Eu1 N1B 70.0(3) . . ?
O2E Eu1 N1B 119.5(3) 1_456 . ?
O1 Eu1 N1B 79.4(3) . . ?
O1C Eu1 N1B 137.1(3) . . ?
O3 Eu1 N1B 73.1(2) . . ?
O2B Eu1 N2B 66.8(3) . . ?
O1B Eu1 N2B 134.2(3) . . ?
O2E Eu1 N2B 140.9(3) 1_456 . ?
O1 Eu1 N2B 69.9(3) . . ?
O1C Eu1 N2B 125.4(2) . . ?
O3 Eu1 N2B 72.9(2) . . ?
N1B Eu1 N2B 65.1(3) . . ?
O1E Eu2 O2D 70.6(3) . . ?
O1E Eu2 O2C 79.2(3) . . ?
O2D Eu2 O2C 86.4(3) . . ?
O1E Eu2 O1D 95.9(3) . . ?
O2D Eu2 O1D 156.1(3) . . ?
O2C Eu2 O1D 71.5(3) . . ?
O1E Eu2 O2F 72.7(3) . . ?
O2D Eu2 O2F 106.0(3) . . ?
O2C Eu2 O2F 142.9(3) . . ?
O1D Eu2 O2F 87.7(3) . . ?
O1E Eu2 O9 146.6(3) . . ?
O2D Eu2 O9 87.4(3) . . ?
O2C Eu2 O9 74.5(3) . . ?
O1D Eu2 O9 94.9(3) . . ?
O2F Eu2 O9 139.3(3) . . ?
O1E Eu2 N1D 142.4(3) . . ?
O2D Eu2 N1D 132.0(3) . . ?
O2C Eu2 N1D 125.1(3) . . ?
O1D Eu2 N1D 70.5(3) . . ?
O2F Eu2 N1D 71.8(3) . . ?
O9 Eu2 N1D 70.9(3) . . ?
O1E Eu2 N2D 116.0(3) . . ?
O2D Eu2 N2D 66.9(3) . . ?
O2C Eu2 N2D 139.7(3) . . ?
O1D Eu2 N2D 136.6(3) . . ?
O2F Eu2 N2D 75.8(3) . . ?
O9 Eu2 N2D 74.7(3) . . ?
N1D Eu2 N2D 66.2(3) . . ?
O4 S1 O3 123.1(5) . . ?
O4 S1 O5 110.3(4) . . ?
O3 S1 O5 107.1(4) . . ?
O4 S1 C17 111.1(4) . . ?
O3 S1 C17 104.5(4) . . ?
O5 S1 C17 97.7(4) . . ?
O8 S2 O6 118.8(7) . . ?
O8 S2 O7 112.7(7) . . ?
O6 S2 O7 116.5(6) . . ?
O8 S2 C18 100.6(6) . . ?
O6 S2 C18 111.2(6) . . ?
O7 S2 C18 92.3(6) . . ?
C6 O1 Eu1 140.3(5) . . ?
C6 O1 H1A 109.5 . . ?
Eu1 O1 H1A 93.8 . . ?
C16 O2 H2D 109.5 . . ?
S1 O3 Eu1 169.4(4) . . ?
C19 O9 Eu2 128.1(7) . . ?
C19 O9 H9C 109.5 . . ?
Eu2 O9 H9C 100.4 . . ?
C6B O1B Eu1 133.9(5) . . ?
C16B O2B Eu1 151.7(5) . . ?
C6C O1C Eu1 143.6(5) . . ?
C6C O1C H1CA 109.5 . . ?
Eu1 O1C H1CA 89.9 . . ?
C16C O2C Eu2 150.8(6) . . ?
C16C O2C H2CA 109.5 . . ?
Eu2 O2C H2CA 86.2 . . ?
C6D O1D Eu2 135.7(5) . . ?
C16D O2D Eu2 138.5(6) . . ?
C6E O1E Eu2 151.0(5) . . ?
C6E O1E H1EA 109.5 . . ?
Eu2 O1E H1EA 86.5 . . ?
C16E O2E Eu1 145.0(6) . 1_654 ?
C16E O2E H2EA 109.5 . . ?
Eu1 O2E H2EA 94.2 1_654 . ?
C6F O1F H1FA 109.5 . . ?
C16F O2F Eu2 138.8(6) . . ?
C16F O2F H2FA 109.5 . . ?
Eu2 O2F H2FA 91.5 . . ?
C7 N1 C8 121.1(11) . . ?
C10 N2 C9 116.1(10) . . ?
C7B N1B C8B 115.5(10) . . ?
C7B N1B Eu1 131.5(8) . . ?
C8B N1B Eu1 112.0(7) . . ?
C10B N2B C9B 118.0(10) . . ?
C10B N2B Eu1 128.0(8) . . ?
C9B N2B Eu1 113.7(6) . . ?
C7C N1C C8C 119.4(9) . . ?
C10C N2C C9C 126.0(10) . . ?
C8D N1D C7D 109.0(9) . . ?
C8D N1D Eu2 115.1(7) . . ?
C7D N1D Eu2 133.3(8) . . ?
C9D N2D C10D 118.3(11) . . ?
C9D N2D Eu2 113.7(8) . . ?
C10D N2D Eu2 124.9(8) . . ?
C7E N1E C8E 124.4(10) . . ?
C10E N2E C9E 121.8(10) . . ?
C7F N1F C8F 118.6(11) . . ?
C10F N2F C9F 123.5(10) . . ?
C2 C1 C6 120.0 . . ?
C2 C1 H1B 120.0 . . ?
C6 C1 H1B 120.0 . . ?
C3 C2 C1 120.0 . . ?
C3 C2 H2A 120.0 . . ?
C1 C2 H2A 120.0 . . ?
C4 C3 C2 120.0 . . ?
C4 C3 H3A 120.0 . . ?
C2 C3 H3A 120.0 . . ?
C3 C4 C5 120.0 . . ?
C3 C4 H4A 120.0 . . ?
C5 C4 H4A 120.0 . . ?
C7 C5 C6 124.1(8) . . ?
C7 C5 C4 115.7(8) . . ?
C6 C5 C4 120.0 . . ?
O1 C6 C5 119.8(5) . . ?
O1 C6 C1 120.2(5) . . ?
C5 C6 C1 120.0 . . ?
C5 C7 N1 122.4(12) . . ?
C5 C7 H7B 118.8 . . ?
N1 C7 H7B 118.8 . . ?
N1 C8 C9 117.5(10) . . ?
N1 C8 H8B 107.9 . . ?
C9 C8 H8B 107.9 . . ?
N1 C8 H8A 107.9 . . ?
C9 C8 H8A 107.9 . . ?
H8B C8 H8A 107.2 . . ?
N2 C9 C8 109.5(9) . . ?
N2 C9 H9A 109.8 . . ?
C8 C9 H9A 109.8 . . ?
N2 C9 H9B 109.8 . . ?
C8 C9 H9B 109.8 . . ?
H9A C9 H9B 108.2 . . ?
N2 C10 C11 124.2(10) . . ?
N2 C10 H10A 117.9 . . ?
C11 C10 H10A 117.9 . . ?
C12 C11 C16 120.0 . . ?
C12 C11 C10 123.4(6) . . ?
C16 C11 C10 116.2(6) . . ?
C11 C12 C13 120.0 . . ?
C11 C12 H12A 120.0 . . ?
C13 C12 H12A 120.0 . . ?
C14 C13 C12 120.0 . . ?
C14 C13 H13A 120.0 . . ?
C12 C13 H13A 120.0 . . ?
C15 C14 C13 120.0 . . ?
C15 C14 H14A 120.0 . . ?
C13 C14 H14A 120.0 . . ?
C16 C15 C14 120.0 . . ?
C16 C15 H15A 120.0 . . ?
C14 C15 H15A 120.0 . . ?
O2 C16 C15 114.4(6) . . ?
O2 C16 C11 125.5(6) . . ?
C15 C16 C11 120.0 . . ?
C2B C1B C6B 120.0 . . ?
C2B C1B H1BA 120.0 . . ?
C6B C1B H1BA 120.0 . . ?
C1B C2B C3B 120.0 . . ?
C1B C2B H2BA 120.0 . . ?
C3B C2B H2BA 120.0 . . ?
C2B C3B C4B 120.0 . . ?
C2B C3B H3BA 120.0 . . ?
C4B C3B H3BA 120.0 . . ?
C5B C4B C3B 120.0 . . ?
C5B C4B H4BA 120.0 . . ?
C3B C4B H4BA 120.0 . . ?
C6B C5B C4B 120.0 . . ?
C6B C5B C7B 121.9(7) . . ?
C4B C5B C7B 118.1(7) . . ?
O1B C6B C5B 125.9(4) . . ?
O1B C6B C1B 113.9(4) . . ?
C5B C6B C1B 120.0 . . ?
N1B C7B C5B 128.3(11) . . ?
N1B C7B H7BA 115.8 . . ?
C5B C7B H7BA 115.8 . . ?
C9B C8B N1B 108.0(9) . . ?
C9B C8B H8BA 110.1 . . ?
N1B C8B H8BA 110.1 . . ?
C9B C8B H8BB 110.1 . . ?
N1B C8B H8BB 110.1 . . ?
H8BA C8B H8BB 108.4 . . ?
N2B C9B C8B 110.2(10) . . ?
N2B C9B H9BA 109.6 . . ?
C8B C9B H9BA 109.6 . . ?
N2B C9B H9BB 109.6 . . ?
C8B C9B H9BB 109.6 . . ?
H9BA C9B H9BB 108.1 . . ?
N2B C10B C11B 132.2(10) . . ?
N2B C10B H10B 113.9 . . ?
C11B C10B H10B 113.9 . . ?
C12B C11B C16B 120.0 . . ?
C12B C11B C10B 117.2(5) . . ?
C16B C11B C10B 122.2(5) . . ?
C11B C12B C13B 120.0 . . ?
C11B C12B H12E 120.0 . . ?
C13B C12B H12E 120.0 . . ?
C14B C13B C12B 120.0 . . ?
C14B C13B H13E 120.0 . . ?
C12B C13B H13E 120.0 . . ?
C13B C14B C15B 120.0 . . ?
C13B C14B H14E 120.0 . . ?
C15B C14B H14E 120.0 . . ?
C16B C15B C14B 120.0 . . ?
C16B C15B H15F 120.0 . . ?
C14B C15B H15F 120.0 . . ?
O2B C16B C15B 124.5(5) . . ?
O2B C16B C11B 115.4(5) . . ?
C15B C16B C11B 120.0 . . ?
C2C C1C C6C 120.0 . . ?
C2C C1C H1CB 120.0 . . ?
C6C C1C H1CB 120.0 . . ?
C3C C2C C1C 120.0 . . ?
C3C C2C H2CB 120.0 . . ?
C1C C2C H2CB 120.0 . . ?
C2C C3C C4C 120.0 . . ?
C2C C3C H3CA 120.0 . . ?
C4C C3C H3CA 120.0 . . ?
C5C C4C C3C 120.0 . . ?
C5C C4C H4CA 120.0 . . ?
C3C C4C H4CA 120.0 . . ?
C6C C5C C4C 120.0 . . ?
C6C C5C C7C 123.2(6) . . ?
C4C C5C C7C 116.7(6) . . ?
O1C C6C C5C 115.1(4) . . ?
O1C C6C C1C 124.8(4) . . ?
C5C C6C C1C 120.0 . . ?
N1C C7C C5C 120.2(9) . . ?
N1C C7C H7CA 119.9 . . ?
C5C C7C H7CA 119.9 . . ?
C9C C8C N1C 107.5(8) . . ?
C9C C8C H8CA 110.2 . . ?
N1C C8C H8CA 110.2 . . ?
C9C C8C H8CB 110.2 . . ?
N1C C8C H8CB 110.2 . . ?
H8CA C8C H8CB 108.5 . . ?
N2C C9C C8C 107.5(8) . . ?
N2C C9C H9CA 110.2 . . ?
C8C C9C H9CA 110.2 . . ?
N2C C9C H9CB 110.2 . . ?
C8C C9C H9CB 110.2 . . ?
H9CA C9C H9CB 108.5 . . ?
N2C C10C C11C 122.6(10) . . ?
N2C C10C H10F 118.7 . . ?
C11C C10C H10F 118.7 . . ?
C12C C11C C16C 120.0 . . ?
C12C C11C C10C 120.0(5) . . ?
C16C C11C C10C 119.6(5) . . ?
C13C C12C C11C 120.0 . . ?
C13C C12C H12F 120.0 . . ?
C11C C12C H12F 120.0 . . ?
C12C C13C C14C 120.0 . . ?
C12C C13C H13F 120.0 . . ?
C14C C13C H13F 120.0 . . ?
C13C C14C C15C 120.0 . . ?
C13C C14C H14F 120.0 . . ?
C15C C14C H14F 120.0 . . ?
C16C C15C C14C 120.0 . . ?
C16C C15C H15E 120.0 . . ?
C14C C15C H15E 120.0 . . ?
O2C C16C C15C 115.4(5) . . ?
O2C C16C C11C 124.6(5) . . ?
C15C C16C C11C 120.0 . . ?
C2D C1D C6D 120.0 . . ?
C2D C1D H1DA 120.0 . . ?
C6D C1D H1DA 120.0 . . ?
C1D C2D C3D 120.0 . . ?
C1D C2D H2DA 120.0 . . ?
C3D C2D H2DA 120.0 . . ?
C2D C3D C4D 120.0 . . ?
C2D C3D H3DA 120.0 . . ?
C4D C3D H3DA 120.0 . . ?
C3D C4D C5D 120.0 . . ?
C3D C4D H4DA 120.0 . . ?
C5D C4D H4DA 120.0 . . ?
C7D C5D C4D 109.6(7) . . ?
C7D C5D C6D 130.3(6) . . ?
C4D C5D C6D 120.0 . . ?
O1D C6D C5D 127.1(5) . . ?
O1D C6D C1D 112.9(5) . . ?
C5D C6D C1D 120.0 . . ?
C5D C7D N1D 118.0(9) . . ?
C5D C7D H7DA 121.0 . . ?
N1D C7D H7DA 121.0 . . ?
N1D C8D C9D 109.3(10) . . ?
N1D C8D H8DA 109.8 . . ?
C9D C8D H8DA 109.8 . . ?
N1D C8D H8DB 109.8 . . ?
C9D C8D H8DB 109.8 . . ?
H8DA C8D H8DB 108.3 . . ?
N2D C9D C8D 111.4(10) . . ?
N2D C9D H9DA 109.4 . . ?
C8D C9D H9DA 109.4 . . ?
N2D C9D H9DB 109.4 . . ?
C8D C9D H9DB 109.3 . . ?
H9DA C9D H9DB 108.0 . . ?
N2D C10D C11D 127.6(11) . . ?
N2D C10D H10C 116.2 . . ?
C11D C10D H10C 116.2 . . ?
C12D C11D C16D 120.0 . . ?
C12D C11D C10D 113.7(7) . . ?
C16D C11D C10D 126.0(7) . . ?
C11D C12D C13D 120.0 . . ?
C11D C12D H12B 120.0 . . ?
C13D C12D H12B 120.0 . . ?
C14D C13D C12D 120.0 . . ?
C14D C13D H13B 120.0 . . ?
C12D C13D H13B 120.0 . . ?
C13D C14D C15D 120.0 . . ?
C13D C14D H14B 120.0 . . ?
C15D C14D H14B 120.0 . . ?
C16D C15D C14D 120.0 . . ?
C16D C15D H15C 120.0 . . ?
C14D C15D H15C 120.0 . . ?
C15D C16D C11D 120.0 . . ?
C15D C16D O2D 126.0(6) . . ?
C11D C16D O2D 113.7(6) . . ?
C2E C1E C6E 120.0 . . ?
C2E C1E H1EB 120.0 . . ?
C6E C1E H1EB 120.0 . . ?
C1E C2E C3E 120.0 . . ?
C1E C2E H2EB 120.0 . . ?
C3E C2E H2EB 120.0 . . ?
C4E C3E C2E 120.0 . . ?
C4E C3E H3EA 120.0 . . ?
C2E C3E H3EA 120.0 . . ?
C5E C4E C3E 120.0 . . ?
C5E C4E H4EA 120.0 . . ?
C3E C4E H4EA 120.0 . . ?
C4E C5E C6E 120.0 . . ?
C4E C5E C7E 120.7(6) . . ?
C6E C5E C7E 119.2(6) . . ?
O1E C6E C5E 124.7(4) . . ?
O1E C6E C1E 115.0(4) . . ?
C5E C6E C1E 120.0 . . ?
N1E C7E C5E 126.8(9) . . ?
N1E C7E H7EA 116.6 . . ?
C5E C7E H7EA 116.6 . . ?
N1E C8E C9E 109.7(8) . . ?
N1E C8E H8EA 109.7 . . ?
C9E C8E H8EA 109.7 . . ?
N1E C8E H8EB 109.7 . . ?
C9E C8E H8EB 109.7 . . ?
H8EA C8E H8EB 108.2 . . ?
C8E C9E N2E 109.5(8) . . ?
C8E C9E H9EA 109.8 . . ?
N2E C9E H9EA 109.8 . . ?
C8E C9E H9EB 109.8 . . ?
N2E C9E H9EB 109.8 . . ?
H9EA C9E H9EB 108.2 . . ?
C11E C10E N2E 121.2(10) . . ?
C11E C10E H10D 119.4 . . ?
N2E C10E H10D 119.4 . . ?
C10E C11E C12E 112.2(7) . . ?
C10E C11E C16E 127.8(7) . . ?
C12E C11E C16E 120.0 . . ?
C13E C12E C11E 120.0 . . ?
C13E C12E H12H 120.0 . . ?
C11E C12E H12H 120.0 . . ?
C12E C13E C14E 120.0 . . ?
C12E C13E H13H 120.0 . . ?
C14E C13E H13H 120.0 . . ?
C15E C14E C13E 120.0 . . ?
C15E C14E H14H 120.0 . . ?
C13E C14E H14H 120.0 . . ?
C16E C15E C14E 120.0 . . ?
C16E C15E H15H 120.0 . . ?
C14E C15E H15H 120.0 . . ?
O2E C16E C15E 122.4(5) . . ?
O2E C16E C11E 117.2(5) . . ?
C15E C16E C11E 120.0 . . ?
C2F C1F C6F 120.0 . . ?
C2F C1F H1FB 120.0 . . ?
C6F C1F H1FB 120.0 . . ?
C1F C2F C3F 120.0 . . ?
C1F C2F H2FB 120.0 . . ?
C3F C2F H2FB 120.0 . . ?
C4F C3F C2F 120.0 . . ?
C4F C3F H3FA 120.0 . . ?
C2F C3F H3FA 120.0 . . ?
C5F C4F C3F 120.0 . . ?
C5F C4F H4FA 120.0 . . ?
C3F C4F H4FA 120.0 . . ?
C4F C5F C6F 120.0 . . ?
C4F C5F C7F 114.3(8) . . ?
C6F C5F C7F 125.7(8) . . ?
C5F C6F C1F 120.0 . . ?
C5F C6F O1F 119.1(6) . . ?
C1F C6F O1F 120.9(6) . . ?
N1F C7F C5F 118.8(11) . . ?
N1F C7F H7FA 120.6 . . ?
C5F C7F H7FA 120.6 . . ?
N1F C8F C9F 111.8(10) . . ?
N1F C8F H8FA 109.3 . . ?
C9F C8F H8FA 109.3 . . ?
N1F C8F H8FB 109.3 . . ?
C9F C8F H8FB 109.3 . . ?
H8FA C8F H8FB 107.9 . . ?
N2F C9F C8F 102.8(9) . . ?
N2F C9F H9FA 111.2 . . ?
C8F C9F H9FA 111.2 . . ?
N2F C9F H9FB 111.2 . . ?
C8F C9F H9FB 111.2 . . ?
H9FA C9F H9FB 109.1 . . ?
N2F C10F C11F 126.6(11) . . ?
N2F C10F H10E 116.7 . . ?
C11F C10F H10E 116.7 . . ?
C12F C11F C16F 120.0 . . ?
C12F C11F C10F 118.7(6) . . ?
C16F C11F C10F 120.8(6) . . ?
C13F C12F C11F 120.0 . . ?
C13F C12F H12C 120.0 . . ?
C11F C12F H12C 120.0 . . ?
C12F C13F C14F 120.0 . . ?
C12F C13F H13C 120.0 . . ?
C14F C13F H13C 120.0 . . ?
C15F C14F C13F 120.0 . . ?
C15F C14F H14C 120.0 . . ?
C13F C14F H14C 120.0 . . ?
C14F C15F C16F 120.0 . . ?
C14F C15F H15B 120.0 . . ?
C16F C15F H15B 120.0 . . ?
O2F C16F C15F 118.6(6) . . ?
O2F C16F C11F 121.3(6) . . ?
C15F C16F C11F 120.0 . . ?
F2 C17 F3 119.8(7) . . ?
F2 C17 F1 99.1(6) . . ?
F3 C17 F1 98.1(7) . . ?
F2 C17 S1 118.8(6) . . ?
F3 C17 S1 115.5(6) . . ?
F1 C17 S1 97.3(5) . . ?
F6 C18 F5 123.9(15) . . ?
F6 C18 F4 113.6(12) . . ?
F5 C18 F4 110.1(11) . . ?
F6 C18 S2 103.0(11) . . ?
F5 C18 S2 102.0(9) . . ?
F4 C18 S2 100.3(10) . . ?
O9 C19 H19A 109.5 . . ?
O9 C19 H19B 109.5 . . ?
H19A C19 H19B 109.5 . . ?
O9 C19 H19C 109.5 . . ?
H19A C19 H19C 109.5 . . ?
H19B C19 H19C 109.5 . . ?

loop_
_geom_bond_atom_site_label_1
_geom_bond_atom_site_label_2
_geom_bond_distance
_geom_bond_site_symmetry_2
_geom_bond_publ_flag
Eu1 O2B 2.322(8) . ?
Eu1 O1B 2.359(7) . ?
Eu1 O2E 2.407(8) 1_456 ?
Eu1 O1 2.429(7) . ?
Eu1 O1C 2.436(7) . ?
Eu1 O3 2.480(5) . ?
Eu1 N1B 2.593(9) . ?
Eu1 N2B 2.705(8) . ?
Eu2 O1E 2.330(7) . ?
Eu2 O2D 2.338(8) . ?
Eu2 O2C 2.370(8) . ?
Eu2 O1D 2.391(8) . ?
Eu2 O2F 2.415(8) . ?
Eu2 O9 2.567(9) . ?
Eu2 N1D 2.570(10) . ?
Eu2 N2D 2.578(11) . ?
S1 O4 1.370(5) . ?
S1 O3 1.416(5) . ?
S1 O5 1.536(5) . ?
S1 C17 1.777(5) . ?
S2 O8 1.302(10) . ?
S2 O6 1.355(10) . ?
S2 O7 1.418(11) . ?
S2 C18 2.046(15) . ?
F1 C17 1.598(10) . ?
F2 C17 1.210(9) . ?
F3 C17 1.242(9) . ?
F4 C18 1.448(18) . ?
F5 C18 1.402(16) . ?
F6 C18 1.185(18) . ?
O1 C6 1.342(10) . ?
O1 H1A 0.8200 . ?
O2 C16 1.223(11) . ?
O2 H2D 0.8200 . ?
O9 C19 1.514(14) . ?
O9 H9C 0.8200 . ?
O1B C6B 1.325(9) . ?
O2B C16B 1.307(9) . ?
O1C C6C 1.363(8) . ?
O1C H1CA 0.8200 . ?
O2C C16C 1.283(9) . ?
O2C H2CA 0.8200 . ?
O1D C6D 1.374(9) . ?
O2D C16D 1.400(11) . ?
O1E C6E 1.363(9) . ?
O1E H1EA 0.8200 . ?
O2E C16E 1.264(10) . ?
O2E Eu1 2.407(8) 1_654 ?
O2E H2EA 0.8200 . ?
O1F C6F 1.419(11) . ?
O1F H1FA 0.8200 . ?
O2F C16F 1.323(10) . ?
O2F H2FA 0.8200 . ?
N1 C7 1.343(16) . ?
N1 C8 1.419(16) . ?
N2 C10 1.214(16) . ?
N2 C9 1.459(14) . ?
N1B C7B 1.157(15) . ?
N1B C8B 1.569(14) . ?
N2B C10B 1.109(14) . ?
N2B C9B 1.441(15) . ?
N1C C7C 1.369(13) . ?
N1C C8C 1.522(13) . ?
N2C C10C 1.217(13) . ?
N2C C9C 1.447(14) . ?
N1D C8D 1.491(17) . ?
N1D C7D 1.489(15) . ?
N2D C9D 1.372(15) . ?
N2D C10D 1.401(17) . ?
N1E C7E 1.247(14) . ?
N1E C8E 1.385(13) . ?
N2E C10E 1.361(16) . ?
N2E C9E 1.542(15) . ?
N1F C7F 1.322(17) . ?
N1F C8F 1.446(17) . ?
N2F C10F 1.273(15) . ?
N2F C9F 1.509(14) . ?
C1 C2 1.3900 . ?
C1 C6 1.3900 . ?
C1 H1B 0.9300 . ?
C2 C3 1.3900 . ?
C2 H2A 0.9300 . ?
C3 C4 1.3900 . ?
C3 H3A 0.9300 . ?
C4 C5 1.3900 . ?
C4 H4A 0.9300 . ?
C5 C7 1.332(15) . ?
C5 C6 1.3900 . ?
C7 H7B 0.9300 . ?
C8 C9 1.499(15) . ?
C8 H8B 0.9700 . ?
C8 H8A 0.9700 . ?
C9 H9A 0.9700 . ?
C9 H9B 0.9700 . ?
C10 C11 1.538(14) . ?
C10 H10A 0.9300 . ?
C11 C12 1.3900 . ?
C11 C16 1.3900 . ?
C12 C13 1.3900 . ?
C12 H12A 0.9300 . ?
C13 C14 1.3900 . ?
C13 H13A 0.9300 . ?
C14 C15 1.3900 . ?
C14 H14A 0.9300 . ?
C15 C16 1.3900 . ?
C15 H15A 0.9300 . ?
C1B C2B 1.3900 . ?
C1B C6B 1.3900 . ?
C1B H1BA 0.9300 . ?
C2B C3B 1.3900 . ?
C2B H2BA 0.9300 . ?
C3B C4B 1.3900 . ?
C3B H3BA 0.9300 . ?
C4B C5B 1.3900 . ?
C4B H4BA 0.9300 . ?
C5B C6B 1.3900 . ?
C5B C7B 1.453(11) . ?
C7B H7BA 0.9300 . ?
C8B C9B 1.453(17) . ?
C8B H8BA 0.9700 . ?
C8B H8BB 0.9700 . ?
C9B H9BA 0.9700 . ?
C9B H9BB 0.9700 . ?
C10B C11B 1.570(13) . ?
C10B H10B 0.9300 . ?
C11B C12B 1.3900 . ?
C11B C16B 1.3900 . ?
C12B C13B 1.3900 . ?
C12B H12E 0.9300 . ?
C13B C14B 1.3900 . ?
C13B H13E 0.9300 . ?
C14B C15B 1.3900 . ?
C14B H14E 0.9300 . ?
C15B C16B 1.3900 . ?
C15B H15F 0.9300 . ?
C1C C2C 1.3900 . ?
C1C C6C 1.3900 . ?
C1C H1CB 0.9300 . ?
C2C C3C 1.3900 . ?
C2C H2CB 0.9300 . ?
C3C C4C 1.3900 . ?
C3C H3CA 0.9300 . ?
C4C C5C 1.3900 . ?
C4C H4CA 0.9300 . ?
C5C C6C 1.3900 . ?
C5C C7C 1.404(11) . ?
C7C H7CA 0.9300 . ?
C8C C9C 1.507(12) . ?
C8C H8CA 0.9700 . ?
C8C H8CB 0.9700 . ?
C9C H9CA 0.9700 . ?
C9C H9CB 0.9700 . ?
C10C C11C 1.466(12) . ?
C10C H10F 0.9300 . ?
C11C C12C 1.3900 . ?
C11C C16C 1.3900 . ?
C12C C13C 1.3900 . ?
C12C H12F 0.9300 . ?
C13C C14C 1.3900 . ?
C13C H13F 0.9300 . ?
C14C C15C 1.3900 . ?
C14C H14F 0.9300 . ?
C15C C16C 1.3900 . ?
C15C H15E 0.9300 . ?
C1D C2D 1.3900 . ?
C1D C6D 1.3900 . ?
C1D H1DA 0.9300 . ?
C2D C3D 1.3900 . ?
C2D H2DA 0.9300 . ?
C3D C4D 1.3900 . ?
C3D H3DA 0.9300 . ?
C4D C5D 1.3900 . ?
C4D H4DA 0.9300 . ?
C5D C7D 1.353(14) . ?
C5D C6D 1.3900 . ?
C7D H7DA 0.9300 . ?
C8D C9D 1.530(15) . ?
C8D H8DA 0.9700 . ?
C8D H8DB 0.9700 . ?
C9D H9DA 0.9700 . ?
C9D H9DB 0.9700 . ?
C10D C11D 1.443(14) . ?
C10D H10C 0.9300 . ?
C11D C12D 1.3900 . ?
C11D C16D 1.3900 . ?
C12D C13D 1.3900 . ?
C12D H12B 0.9300 . ?
C13D C14D 1.3900 . ?
C13D H13B 0.9300 . ?
C14D C15D 1.3900 . ?
C14D H14B 0.9300 . ?
C15D C16D 1.3900 . ?
C15D H15C 0.9300 . ?
C1E C2E 1.3900 . ?
C1E C6E 1.3900 . ?
C1E H1EB 0.9300 . ?
C2E C3E 1.3900 . ?
C2E H2EB 0.9300 . ?
C3E C4E 1.3900 . ?
C3E H3EA 0.9300 . ?
C4E C5E 1.3900 . ?
C4E H4EA 0.9300 . ?
C5E C6E 1.3900 . ?
C5E C7E 1.454(12) . ?
C7E H7EA 0.9300 . ?
C8E C9E 1.515(13) . ?
C8E H8EA 0.9700 . ?
C8E H8EB 0.9700 . ?
C9E H9EA 0.9700 . ?
C9E H9EB 0.9700 . ?
C10E C11E 1.343(14) . ?
C10E H10D 0.9300 . ?
C11E C12E 1.3900 . ?
C11E C16E 1.3900 . ?
C12E C13E 1.3900 . ?
C12E H12H 0.9300 . ?
C13E C14E 1.3900 . ?
C13E H13H 0.9300 . ?
C14E C15E 1.3900 . ?
C14E H14H 0.9300 . ?
C15E C16E 1.3900 . ?
C15E H15H 0.9300 . ?
C1F C2F 1.3900 . ?
C1F C6F 1.3900 . ?
C1F H1FB 0.9300 . ?
C2F C3F 1.3900 . ?
C2F H2FB 0.9300 . ?
C3F C4F 1.3900 . ?
C3F H3FA 0.9300 . ?
C4F C5F 1.3900 . ?
C4F H4FA 0.9300 . ?
C5F C6F 1.3900 . ?
C5F C7F 1.389(15) . ?
C7F H7FA 0.9300 . ?
C8F C9F 1.567(17) . ?
C8F H8FA 0.9700 . ?
C8F H8FB 0.9700 . ?
C9F H9FA 0.9700 . ?
C9F H9FB 0.9700 . ?
C10F C11F 1.415(14) . ?
C10F H10E 0.9300 . ?
C11F C12F 1.3900 . ?
C11F C16F 1.3900 . ?
C12F C13F 1.3900 . ?
C12F H12C 0.9300 . ?
C13F C14F 1.3900 . ?
C13F H13C 0.9300 . ?
C14F C15F 1.3900 . ?
C14F H14C 0.9300 . ?
C15F C16F 1.3900 . ?
C15F H15B 0.9300 . ?
C19 H19A 0.9600 . ?
C19 H19B 0.9600 . ?
C19 H19C 0.9600 . ?
